data_7156753
loop_
_publ_author_name
'Sun, Jing'
'Zhang, Yu'
'Shi, Rong-Guo'
'Yan, Chao-Guo'

_publ_section_title
;
 Selective synthesis of spirooxindoles via a two-step reaction of
 N-phenacylpyridinium bromide, 1,3-indanedione and N-alkylisations.
;
_journal_issue 16
_journal_name_full 'Organic &amp; biomolecular chemistry'
_journal_page_first 3978
_journal_page_last 3983
_journal_paper_doi 10.1039/c9ob00166b
_journal_volume 17
_journal_year 2019
_chemical_formula_moiety 'C42 H26 Cl3 N O6'
_chemical_formula_sum 'C42 H26 Cl3 N O6'
_chemical_formula_weight 746.99
_space_group_crystal_system triclinic
_space_group_IT_number 2
_space_group_name_Hall '-P 1'
_space_group_name_H-M_alt 'P -1'
_symmetry_space_group_name_Hall '-P 1'
_symmetry_space_group_name_H-M 'P -1'
_atom_sites_solution_hydrogens geom
_audit_creation_method SHELXL-2014/7
_audit_update_record
;
2019-01-21 deposited with the CCDC.    2019-03-27 downloaded from the CCDC.
;
_cell_angle_alpha 76.246(20)
_cell_angle_beta 86.55(2)
_cell_angle_gamma 85.28(2)
_cell_formula_units_Z 2
_cell_length_a 9.861(8)
_cell_length_b 10.277(8)
_cell_length_c 21.278(15)
_cell_measurement_reflns_used 1996
_cell_measurement_temperature 273(2)
_cell_measurement_theta_max 20.00
_cell_measurement_theta_min 2.08
_cell_volume 2086(3)
_computing_structure_refinement 'SHELXL-2014/7 (Sheldrick, 2014)'
_diffrn_ambient_temperature 273(2)
_diffrn_measured_fraction_theta_full 0.947
_diffrn_measured_fraction_theta_max 0.947
_diffrn_measurement_device_type 'CCD area detector'
_diffrn_measurement_method 'phi and omega scans'
_diffrn_radiation_source 'fine-focus sealed tube'
_diffrn_radiation_type MoK\a
_diffrn_radiation_wavelength 0.71073
_diffrn_reflns_av_R_equivalents 0.1952
_diffrn_reflns_av_unetI/netI 0.3373
_diffrn_reflns_Laue_measured_fraction_full 0.947
_diffrn_reflns_Laue_measured_fraction_max 0.947
_diffrn_reflns_limit_h_max 11
_diffrn_reflns_limit_h_min -11
_diffrn_reflns_limit_k_max 12
_diffrn_reflns_limit_k_min -11
_diffrn_reflns_limit_l_max 25
_diffrn_reflns_limit_l_min -24
_diffrn_reflns_number 14969
_diffrn_reflns_point_group_measured_fraction_full 0.947
_diffrn_reflns_point_group_measured_fraction_max 0.947
_diffrn_reflns_theta_full 24.712
_diffrn_reflns_theta_max 24.712
_diffrn_reflns_theta_min 2.074
_exptl_absorpt_coefficient_mu 0.263
_exptl_absorpt_correction_T_max 0.949
_exptl_absorpt_correction_T_min 0.934
_exptl_absorpt_correction_type multi-scan
_exptl_absorpt_process_details sadabs
_exptl_crystal_colour yellow
_exptl_crystal_density_diffrn 1.189
_exptl_crystal_description block
_exptl_crystal_F_000 768
_exptl_crystal_size_max 0.260
_exptl_crystal_size_mid 0.220
_exptl_crystal_size_min 0.200
_refine_diff_density_max 0.555
_refine_diff_density_min -0.547
_refine_diff_density_rms 0.117
_refine_ls_extinction_method none
_refine_ls_goodness_of_fit_ref 1.030
_refine_ls_hydrogen_treatment constr
_refine_ls_matrix_type full
_refine_ls_number_parameters 470
_refine_ls_number_reflns 6731
_refine_ls_number_restraints 1116
_refine_ls_restrained_S_all 0.967
_refine_ls_R_factor_all 0.3149
_refine_ls_R_factor_gt 0.1476
_refine_ls_shift/su_max 0.000
_refine_ls_shift/su_mean 0.000
_refine_ls_structure_factor_coef Fsqd
_refine_ls_weighting_details 'w=1/[\s^2^(Fo^2^)+(0.2000P)^2^+8.2000P] where P=(Fo^2^+2Fc^2^)/3'
_refine_ls_weighting_scheme calc
_refine_ls_wR_factor_gt 0.3565
_refine_ls_wR_factor_ref 0.4562
_reflns_Friedel_coverage 0.000
_reflns_number_gt 2494
_reflns_number_total 6731
_reflns_threshold_expression 'I > 2\s(I)'
_cod_data_source_file c9ob00166b2.cif
_cod_data_source_block 2s
_cod_depositor_comments 'Adding full bibliography for 7156751--7156756.cif.'
_cod_database_code 7156753
_shelx_shelxl_version_number 2014/7
_shelx_space_group_comment
;
The symmetry employed for this shelxl refinement is uniquely defined
by the following loop, which should always be used as a source of
symmetry information in preference to the above space-group names.
They are only intended as comments.
;
_shelx_estimated_absorpt_t_min 0.935
_shelx_estimated_absorpt_t_max 0.949

loop_
_space_group_symop_operation_xyz
'x, y, z'
'-x, -y, -z'

loop_
_atom_site_label
_atom_site_type_symbol
_atom_site_fract_x
_atom_site_fract_y
_atom_site_fract_z
_atom_site_U_iso_or_equiv
_atom_site_adp_type
_atom_site_occupancy
_atom_site_site_symmetry_order
_atom_site_calc_flag
_atom_site_refinement_flags_posn
_atom_site_refinement_flags_adp
C1 C 0.9155(12) 0.4504(12) 0.3034(6) 0.0547(19) Uani 1 1 d . U
H1 H 0.8455 0.4882 0.2760 0.066 Uiso 1 1 calc R U
C2 C 0.9022(13) 0.3334(13) 0.3472(6) 0.059(2) Uani 1 1 d . U
H2 H 0.8213 0.2919 0.3487 0.071 Uiso 1 1 calc R U
C3 C 0.9975(13) 0.2724(13) 0.3889(6) 0.063(2) Uani 1 1 d . U
H3 H 0.9821 0.1922 0.4186 0.076 Uiso 1 1 calc R U
C4 C 1.1214(13) 0.3331(13) 0.3863(6) 0.063(2) Uani 1 1 d . U
H4 H 1.1910 0.2921 0.4133 0.075 Uiso 1 1 calc R U
C5 C 1.1373(12) 0.4546(13) 0.3428(6) 0.057(2) Uani 1 1 d . U
H5 H 1.2169 0.4974 0.3423 0.069 Uiso 1 1 calc R U
C6 C 1.0376(12) 0.5145(12) 0.2998(6) 0.0510(19) Uani 1 1 d . U
C7 C 1.0584(11) 0.6430(11) 0.2519(6) 0.0509(18) Uani 1 1 d . U
H7A H 1.1493 0.6691 0.2558 0.061 Uiso 1 1 calc R U
H7B H 1.0532 0.6286 0.2087 0.061 Uiso 1 1 calc R U
C8 C 0.8604(11) 0.8148(12) 0.2140(6) 0.0475(16) Uani 1 1 d . U
C9 C 0.7887(11) 0.9309(12) 0.2373(5) 0.0472(16) Uani 1 1 d . U
C10 C 0.8401(11) 0.9073(11) 0.3057(5) 0.0444(15) Uani 1 1 d . U
C11 C 0.7897(11) 0.9684(11) 0.3552(5) 0.0455(17) Uani 1 1 d . U
H11 H 0.7172 1.0334 0.3495 0.055 Uiso 1 1 calc R U
C12 C 0.8552(11) 0.9257(11) 0.4141(5) 0.046(2) Uani 1 1 d . U
C13 C 0.9687(11) 0.8290(11) 0.4208(6) 0.047(2) Uani 1 1 d . U
H13 H 1.0147 0.8056 0.4592 0.057 Uiso 1 1 calc R U
C14 C 1.0095(12) 0.7715(12) 0.3717(5) 0.0499(18) Uani 1 1 d . U
H14 H 1.0809 0.7054 0.3765 0.060 Uiso 1 1 calc R U
C15 C 0.9436(11) 0.8121(11) 0.3137(6) 0.0447(16) Uani 1 1 d . U
C16 C 0.8588(12) 1.0632(12) 0.1962(6) 0.0500(17) Uani 1 1 d . U
C17 C 0.7826(12) 1.1853(12) 0.1883(6) 0.0506(17) Uani 1 1 d . U
C18 C 0.8502(13) 1.3089(13) 0.1646(6) 0.060(2) Uani 1 1 d . U
H18 H 0.9436 1.3067 0.1554 0.072 Uiso 1 1 calc R U
C19 C 0.7771(13) 1.4241(13) 0.1564(6) 0.059(2) Uani 1 1 d . U
H19 H 0.8214 1.5030 0.1428 0.071 Uiso 1 1 calc R U
C20 C 0.6382(13) 1.4331(13) 0.1670(6) 0.063(2) Uani 1 1 d . U
H20 H 0.5906 1.5168 0.1600 0.075 Uiso 1 1 calc R U
C21 C 0.5706(13) 1.3201(12) 0.1877(6) 0.0554(19) Uani 1 1 d . U
H21 H 0.4763 1.3271 0.1936 0.066 Uiso 1 1 calc R U
C22 C 0.6375(12) 1.1980(12) 0.2000(6) 0.0511(18) Uani 1 1 d . U
C23 C 0.5686(11) 1.0708(12) 0.2205(5) 0.0475(16) Uani 1 1 d . U
C24 C 0.6296(11) 0.9487(12) 0.2343(5) 0.0452(15) Uani 1 1 d . U
C25 C 0.3654(12) 1.1020(12) 0.2785(6) 0.051(2) Uani 1 1 d . U
C26 C 0.2112(12) 1.1262(15) 0.2718(7) 0.077(4) Uani 1 1 d . U
H26A H 0.1819 1.0730 0.2444 0.116 Uiso 1 1 calc R U
H26B H 0.1887 1.2195 0.2531 0.116 Uiso 1 1 calc R U
H26C H 0.1662 1.1013 0.3138 0.116 Uiso 1 1 calc R U
C27 C 0.4992(12) 0.8235(12) 0.1192(5) 0.0522(19) Uani 1 1 d . U
H27 H 0.5875 0.8056 0.1337 0.063 Uiso 1 1 calc R U
C28 C 0.4751(13) 0.8316(13) 0.0558(6) 0.061(2) Uani 1 1 d . U
H28 H 0.5472 0.8170 0.0275 0.073 Uiso 1 1 calc R U
C29 C 0.3459(14) 0.8611(13) 0.0333(6) 0.062(2) Uani 1 1 d . U
C30 C 0.2400(14) 0.8821(13) 0.0737(6) 0.063(2) Uani 1 1 d . U
H30 H 0.1526 0.8995 0.0582 0.075 Uiso 1 1 calc R U
C31 C 0.2600(13) 0.8779(13) 0.1376(6) 0.057(2) Uani 1 1 d . U
H31 H 0.1875 0.8986 0.1644 0.069 Uiso 1 1 calc R U
C32 C 0.3914(12) 0.8421(12) 0.1622(5) 0.0499(18) Uani 1 1 d . U
C33 C 0.4089(12) 0.8288(12) 0.2311(6) 0.0493(17) Uani 1 1 d . U
C34 C 0.5564(11) 0.8229(12) 0.2544(5) 0.0459(17) Uani 1 1 d . U
C35 C 0.6091(11) 0.7122(11) 0.2926(5) 0.0449(16) Uani 1 1 d . U
H35 H 0.6954 0.7132 0.3078 0.054 Uiso 1 1 calc R U
C36 C 0.5381(12) 0.5865(12) 0.3125(6) 0.0493(19) Uani 1 1 d . U
C37 C 0.5689(11) 0.4896(12) 0.3754(6) 0.0500(18) Uani 1 1 d . U
C38 C 0.5159(12) 0.3619(12) 0.3897(6) 0.054(2) Uani 1 1 d . U
H38 H 0.4687 0.3354 0.3588 0.065 Uiso 1 1 calc R U
C39 C 0.5342(12) 0.2778(12) 0.4489(6) 0.055(2) Uani 1 1 d . U
H39 H 0.4963 0.1951 0.4586 0.066 Uiso 1 1 calc R U
C40 C 0.6068(12) 0.3116(12) 0.4945(6) 0.056(2) Uani 1 1 d . U
C41 C 0.6618(12) 0.4383(12) 0.4814(6) 0.056(2) Uani 1 1 d . U
H41 H 0.7107 0.4636 0.5121 0.068 Uiso 1 1 calc R U
C42 C 0.6409(12) 0.5215(12) 0.4229(6) 0.0536(19) Uani 1 1 d . U
H42 H 0.6770 0.6051 0.4139 0.064 Uiso 1 1 calc R U
Cl1 Cl 0.7958(4) 0.9887(3) 0.48013(15) 0.0661(11) Uani 1 1 d . .
Cl2 Cl 0.3155(7) 0.8715(7) -0.04730(19) 0.156(3) Uani 1 1 d . .
Cl3 Cl 0.6286(4) 0.2041(4) 0.57022(18) 0.0988(15) Uani 1 1 d . .
N1 N 0.9600(8) 0.7529(10) 0.2594(5) 0.050(3) Uani 1 1 d . .
O1 O 0.8440(7) 0.7793(9) 0.1638(4) 0.061(2) Uani 1 1 d . .
O2 O 0.9758(8) 1.0439(9) 0.1762(5) 0.072(3) Uani 1 1 d . .
O3 O 0.4255(6) 1.0903(7) 0.2209(4) 0.046(2) Uani 1 1 d . .
O4 O 0.4244(9) 1.1028(9) 0.3248(4) 0.072(3) Uani 1 1 d . .
O5 O 0.3139(7) 0.8257(8) 0.2716(3) 0.053(2) Uani 1 1 d . .
O6 O 0.4548(8) 0.5606(8) 0.2749(4) 0.059(2) Uani 1 1 d . .

loop_
_atom_site_aniso_label
_atom_site_aniso_U_11
_atom_site_aniso_U_22
_atom_site_aniso_U_33
_atom_site_aniso_U_23
_atom_site_aniso_U_13
_atom_site_aniso_U_12
C1 0.046(3) 0.056(4) 0.064(4) -0.016(3) -0.001(3) -0.008(3)
C2 0.051(4) 0.060(4) 0.069(4) -0.019(3) 0.000(3) -0.007(3)
C3 0.057(4) 0.063(4) 0.068(5) -0.016(4) 0.006(4) -0.004(4)
C4 0.056(4) 0.062(4) 0.070(4) -0.015(4) -0.006(4) -0.006(4)
C5 0.049(4) 0.057(4) 0.068(4) -0.017(4) -0.006(4) -0.007(4)
C6 0.044(3) 0.054(4) 0.057(4) -0.018(3) -0.003(3) -0.008(3)
C7 0.044(3) 0.054(3) 0.058(3) -0.017(3) -0.004(3) -0.010(3)
C8 0.041(3) 0.052(3) 0.054(3) -0.016(3) -0.004(3) -0.016(3)
C9 0.040(3) 0.053(3) 0.052(3) -0.015(3) -0.004(3) -0.016(3)
C10 0.039(3) 0.049(3) 0.050(3) -0.017(3) -0.006(3) -0.016(3)
C11 0.040(3) 0.050(3) 0.052(3) -0.019(3) -0.005(3) -0.011(3)
C12 0.042(4) 0.050(4) 0.051(4) -0.019(4) -0.010(4) -0.013(4)
C13 0.044(4) 0.052(4) 0.053(4) -0.020(4) -0.012(4) -0.010(4)
C14 0.043(3) 0.053(3) 0.057(3) -0.016(3) -0.008(3) -0.009(3)
C15 0.038(3) 0.051(3) 0.052(3) -0.020(3) -0.006(3) -0.014(3)
C16 0.045(3) 0.054(3) 0.055(3) -0.017(3) -0.004(3) -0.014(3)
C17 0.048(3) 0.054(3) 0.054(3) -0.017(3) -0.003(3) -0.015(3)
C18 0.059(4) 0.058(4) 0.064(4) -0.010(4) -0.005(4) -0.014(4)
C19 0.059(4) 0.054(4) 0.067(4) -0.014(4) 0.001(4) -0.016(4)
C20 0.062(4) 0.058(4) 0.066(4) -0.009(4) -0.002(4) -0.008(4)
C21 0.052(3) 0.055(4) 0.062(4) -0.018(3) -0.001(3) -0.012(3)
C22 0.050(3) 0.052(3) 0.055(3) -0.016(3) -0.003(3) -0.014(3)
C23 0.043(3) 0.054(3) 0.052(3) -0.019(3) -0.005(3) -0.016(3)
C24 0.041(3) 0.052(3) 0.050(3) -0.021(3) -0.004(2) -0.016(3)
C25 0.047(4) 0.058(4) 0.056(4) -0.024(4) -0.003(4) -0.015(4)
C26 0.052(7) 0.095(8) 0.093(8) -0.044(7) 0.012(6) -0.004(6)
C27 0.047(3) 0.063(4) 0.051(3) -0.017(3) -0.007(3) -0.021(3)
C28 0.059(4) 0.070(4) 0.055(4) -0.014(4) -0.003(4) -0.018(4)
C29 0.063(4) 0.074(5) 0.052(4) -0.014(4) -0.007(4) -0.019(4)
C30 0.058(4) 0.074(4) 0.059(4) -0.014(4) -0.010(4) -0.023(4)
C31 0.054(4) 0.068(4) 0.052(4) -0.011(4) -0.008(4) -0.020(4)
C32 0.048(3) 0.059(3) 0.048(3) -0.017(3) -0.005(3) -0.020(3)
C33 0.045(3) 0.059(3) 0.050(3) -0.019(3) -0.005(3) -0.017(3)
C34 0.041(3) 0.053(3) 0.048(3) -0.017(3) -0.003(3) -0.015(3)
C35 0.040(3) 0.050(3) 0.051(3) -0.017(3) -0.004(3) -0.016(3)
C36 0.045(4) 0.054(4) 0.051(4) -0.013(3) 0.003(3) -0.012(3)
C37 0.043(3) 0.054(3) 0.054(3) -0.011(3) 0.002(3) -0.011(3)
C38 0.048(4) 0.054(4) 0.057(4) -0.007(4) 0.001(4) -0.009(4)
C39 0.049(4) 0.051(4) 0.061(4) -0.006(4) 0.003(4) -0.012(4)
C40 0.048(4) 0.059(4) 0.057(4) -0.006(4) 0.005(4) -0.002(4)
C41 0.052(4) 0.059(4) 0.057(4) -0.013(4) 0.000(4) -0.003(4)
C42 0.048(3) 0.054(4) 0.058(4) -0.012(3) 0.003(3) -0.011(3)
Cl1 0.077(2) 0.074(2) 0.055(2) -0.0273(18) -0.0083(17) -0.0046(18)
Cl2 0.211(6) 0.219(6) 0.049(2) -0.019(3) -0.034(3) -0.093(5)
Cl3 0.114(3) 0.101(3) 0.058(2) 0.010(2) 0.017(2) 0.026(3)
N1 0.020(5) 0.071(7) 0.061(6) -0.023(6) -0.012(4) 0.011(5)
O1 0.040(5) 0.099(7) 0.059(5) -0.044(5) -0.005(4) -0.006(4)
O2 0.036(5) 0.068(6) 0.111(8) -0.017(5) 0.015(5) -0.018(4)
O3 0.021(4) 0.059(5) 0.066(5) -0.030(4) -0.010(4) -0.001(3)
O4 0.068(6) 0.087(7) 0.073(6) -0.035(5) -0.001(5) -0.019(5)
O5 0.031(4) 0.087(6) 0.048(5) -0.029(4) 0.011(4) -0.024(4)
O6 0.069(6) 0.059(5) 0.053(5) -0.008(4) -0.010(4) -0.030(5)

loop_
_atom_type_symbol
_atom_type_description
_atom_type_scat_dispersion_real
_atom_type_scat_dispersion_imag
_atom_type_scat_source
C C 0.0033 0.0016 'International Tables Vol C Tables 4.2.6.8 and 6.1.1.4'
H H 0.0000 0.0000 'International Tables Vol C Tables 4.2.6.8 and 6.1.1.4'
N N 0.0061 0.0033 'International Tables Vol C Tables 4.2.6.8 and 6.1.1.4'
O O 0.0106 0.0060 'International Tables Vol C Tables 4.2.6.8 and 6.1.1.4'
Cl Cl 0.1484 0.1585 'International Tables Vol C Tables 4.2.6.8 and 6.1.1.4'

loop_
_geom_angle_atom_site_label_1
_geom_angle_atom_site_label_2
_geom_angle_atom_site_label_3
_geom_angle
C2 C1 C6 118.8(11)
C2 C1 H1 120.6
C6 C1 H1 120.6
C3 C2 C1 124.5(12)
C3 C2 H2 117.7
C1 C2 H2 117.7
C2 C3 C4 118.3(12)
C2 C3 H3 120.9
C4 C3 H3 120.9
C5 C4 C3 118.6(12)
C5 C4 H4 120.7
C3 C4 H4 120.7
C4 C5 C6 121.8(11)
C4 C5 H5 119.1
C6 C5 H5 119.1
C5 C6 C1 118.0(11)
C5 C6 C7 121.0(10)
C1 C6 C7 121.0(10)
N1 C7 C6 114.0(10)
N1 C7 H7A 108.8
C6 C7 H7A 108.8
N1 C7 H7B 108.8
C6 C7 H7B 108.8
H7A C7 H7B 107.6
O1 C8 N1 123.8(11)
O1 C8 C9 128.4(11)
N1 C8 C9 107.8(9)
C8 C9 C10 101.9(9)
C8 C9 C24 117.5(9)
C10 C9 C24 113.7(9)
C8 C9 C16 105.8(9)
C10 C9 C16 105.3(8)
C24 C9 C16 111.4(9)
C15 C10 C11 122.5(11)
C15 C10 C9 109.5(11)
C11 C10 C9 127.9(11)
C10 C11 C12 115.9(11)
C10 C11 H11 122.0
C12 C11 H11 122.0
C11 C12 C13 120.8(11)
C11 C12 Cl1 119.8(9)
C13 C12 Cl1 119.4(9)
C14 C13 C12 120.1(11)
C14 C13 H13 119.9
C12 C13 H13 119.9
C13 C14 C15 119.1(11)
C13 C14 H14 120.4
C15 C14 H14 120.4
C10 C15 C14 121.4(12)
C10 C15 N1 110.6(10)
C14 C15 N1 127.5(11)
O2 C16 C17 127.1(11)
O2 C16 C9 115.3(10)
C17 C16 C9 117.6(10)
C16 C17 C22 123.9(11)
C16 C17 C18 119.2(11)
C22 C17 C18 116.8(11)
C19 C18 C17 118.9(12)
C19 C18 H18 120.6
C17 C18 H18 120.6
C18 C19 C20 123.0(13)
C18 C19 H19 118.5
C20 C19 H19 118.5
C21 C20 C19 120.1(13)
C21 C20 H20 120.0
C19 C20 H20 120.0
C22 C21 C20 121.1(12)
C22 C21 H21 119.4
C20 C21 H21 119.4
C21 C22 C17 120.0(11)
C21 C22 C23 123.5(11)
C17 C22 C23 116.3(11)
C24 C23 O3 120.9(10)
C24 C23 C22 125.8(11)
O3 C23 C22 113.2(10)
C23 C24 C34 124.2(10)
C23 C24 C9 119.5(10)
C34 C24 C9 116.0(10)
O4 C25 O3 124.7(11)
O4 C25 C26 125.8(13)
O3 C25 C26 109.4(10)
C25 C26 H26A 109.5
C25 C26 H26B 109.5
H26A C26 H26B 109.5
C25 C26 H26C 109.5
H26A C26 H26C 109.5
H26B C26 H26C 109.5
C28 C27 C32 119.8(11)
C28 C27 H27 120.1
C32 C27 H27 120.1
C27 C28 C29 120.9(13)
C27 C28 H28 119.6
C29 C28 H28 119.6
C30 C29 C28 120.4(12)
C30 C29 Cl2 118.7(10)
C28 C29 Cl2 120.8(11)
C29 C30 C31 120.7(12)
C29 C30 H30 119.7
C31 C30 H30 119.7
C30 C31 C32 119.5(12)
C30 C31 H31 120.2
C32 C31 H31 120.2
C27 C32 C31 118.4(10)
C27 C32 C33 122.7(10)
C31 C32 C33 118.9(11)
O5 C33 C32 124.0(10)
O5 C33 C34 118.0(10)
C32 C33 C34 118.0(10)
C35 C34 C24 122.8(10)
C35 C34 C33 120.2(10)
C24 C34 C33 116.9(10)
C34 C35 C36 123.4(10)
C34 C35 H35 118.3
C36 C35 H35 118.3
O6 C36 C35 119.2(10)
O6 C36 C37 120.9(10)
C35 C36 C37 119.9(10)
C42 C37 C38 117.3(11)
C42 C37 C36 123.2(11)
C38 C37 C36 119.4(10)
C39 C38 C37 119.5(12)
C39 C38 H38 120.2
C37 C38 H38 120.2
C38 C39 C40 121.7(12)
C38 C39 H39 119.1
C40 C39 H39 119.1
C39 C40 C41 119.9(11)
C39 C40 Cl3 121.4(10)
C41 C40 Cl3 118.7(10)
C42 C41 C40 117.7(12)
C42 C41 H41 121.2
C40 C41 H41 121.2
C41 C42 C37 123.8(12)
C41 C42 H42 118.1
C37 C42 H42 118.1
C8 N1 C15 108.8(9)
C8 N1 C7 124.9(9)
C15 N1 C7 126.3(9)
C25 O3 C23 114.8(8)

loop_
_geom_bond_atom_site_label_1
_geom_bond_atom_site_label_2
_geom_bond_distance
C1 C2 1.346(16)
C1 C6 1.408(15)
C1 H1 0.9300
C2 C3 1.342(16)
C2 H2 0.9300
C3 C4 1.410(16)
C3 H3 0.9300
C4 C5 1.380(16)
C4 H4 0.9300
C5 C6 1.387(15)
C5 H5 0.9300
C6 C7 1.485(15)
C7 N1 1.459(14)
C7 H7A 0.9700
C7 H7B 0.9700
C8 O1 1.231(13)
C8 N1 1.422(14)
C8 C9 1.506(16)
C9 C10 1.528(15)
C9 C24 1.569(15)
C9 C16 1.614(16)
C10 C15 1.344(15)
C10 C11 1.398(15)
C11 C12 1.403(14)
C11 H11 0.9300
C12 C13 1.425(15)
C12 Cl1 1.733(12)
C13 C14 1.344(15)
C13 H13 0.9300
C14 C15 1.388(15)
C14 H14 0.9300
C15 N1 1.424(14)
C16 O2 1.222(13)
C16 C17 1.389(16)
C17 C22 1.437(16)
C17 C18 1.452(16)
C18 C19 1.314(17)
C18 H18 0.9300
C19 C20 1.374(16)
C19 H19 0.9300
C20 C21 1.355(16)
C20 H20 0.9300
C21 C22 1.344(16)
C21 H21 0.9300
C22 C23 1.483(16)
C23 C24 1.321(15)
C23 O3 1.408(13)
C24 C34 1.493(15)
C25 O4 1.176(13)
C25 O3 1.357(14)
C25 C26 1.531(17)
C26 H26A 0.9600
C26 H26B 0.9600
C26 H26C 0.9600
C27 C28 1.366(15)
C27 C32 1.391(16)
C27 H27 0.9300
C28 C29 1.373(16)
C28 H28 0.9300
C29 C30 1.348(18)
C29 Cl2 1.736(13)
C30 C31 1.376(16)
C30 H30 0.9300
C31 C32 1.415(16)
C31 H31 0.9300
C32 C33 1.458(15)
C33 O5 1.231(13)
C33 C34 1.557(15)
C34 C35 1.318(15)
C35 C36 1.481(15)
C35 H35 0.9300
C36 O6 1.266(12)
C36 C37 1.497(16)
C37 C42 1.383(15)
C37 C38 1.412(16)
C38 C39 1.361(15)
C38 H38 0.9300
C39 C40 1.363(16)
C39 H39 0.9300
C40 C41 1.412(16)
C40 Cl3 1.737(12)
C41 C42 1.349(15)
C41 H41 0.9300
C42 H42 0.9300
